data_7702143
loop_
_publ_author_name
'Escobedo-Cruz, Francisco V'
'Hughbanks, Timothy'

_publ_section_title
;
 New coordination networks containing trinuclear lanthanide complexes and
 hexacyanometallates.
;
_journal_issue 19
_journal_name_full 'Dalton transactions (Cambridge, England : 2003)'
_journal_page_first 6831
_journal_page_last 6841
_journal_paper_doi 10.1039/c7dt02541f
_journal_volume 47
_journal_year 2018
_chemical_formula_moiety '0.5(C60 H108 Er6 Fe2 N24 O18)'
_chemical_formula_sum 'C30 H54 Er3 Fe N12 O9'
_chemical_formula_weight 1284.48
_space_group_crystal_system orthorhombic
_space_group_IT_number 62
_space_group_name_Hall '-P 2ac 2n'
_space_group_name_H-M_alt 'P n m a'
_atom_sites_solution_hydrogens mixed
_atom_sites_solution_primary direct
_audit_creation_date 2018-02-15
_audit_creation_method
;
Olex2 1.2
(compiled 2017.08.10 svn.r3461 for OlexSys, GUI svn.r5381)
;
_audit_update_record
;
2018-02-16 deposited with the CCDC.
2018-04-13 downloaded from the CCDC.
;
_cell_angle_alpha 90
_cell_angle_beta 90
_cell_angle_gamma 90
_cell_formula_units_Z 4
_cell_length_a 16.239(4)
_cell_length_b 18.833(4)
_cell_length_c 14.043(3)
_cell_measurement_reflns_used 7784
_cell_measurement_temperature 150
_cell_measurement_theta_max 26.47
_cell_measurement_theta_min 2.20
_cell_volume 4294.8(17)
_computing_cell_refinement 'SAINT v8.27A (Bruker, 2012)'
_computing_data_collection 'Bruker-Axs ApexII'
_computing_data_reduction 'SAINT v8.27A (Bruker, 2012)'
_computing_molecular_graphics 'Olex2 (Dolomanov et al., 2009)'
_computing_publication_material 'Olex2 (Dolomanov et al., 2009)'
_computing_structure_refinement 'ShelXL (Sheldrick, 2015)'
_computing_structure_solution 'ShelXS (Sheldrick, 2008)'
_diffrn_ambient_temperature 150
_diffrn_detector 'CCD area detector'
_diffrn_detector_area_resol_mean 5.6
_diffrn_detector_type 'Bruker SMART CCD 6000 area detector'
_diffrn_measured_fraction_theta_full 0.907
_diffrn_measured_fraction_theta_max 0.994
_diffrn_measurement_device 'three-circle diffractometer'
_diffrn_measurement_device_type 'Bruker APEX-II CCD'
_diffrn_measurement_method '\f and \w scans'
_diffrn_radiation_monochromator graphite
_diffrn_radiation_probe x-ray
_diffrn_radiation_type MoK\a
_diffrn_radiation_wavelength 0.71073
_diffrn_reflns_av_R_equivalents 0.0678
_diffrn_reflns_av_unetI/netI 0.0305
_diffrn_reflns_Laue_measured_fraction_full 0.907
_diffrn_reflns_Laue_measured_fraction_max 0.994
_diffrn_reflns_limit_h_max 18
_diffrn_reflns_limit_h_min -18
_diffrn_reflns_limit_k_max 21
_diffrn_reflns_limit_k_min -21
_diffrn_reflns_limit_l_max 16
_diffrn_reflns_limit_l_min -16
_diffrn_reflns_number 39578
_diffrn_reflns_point_group_measured_fraction_full 0.907
_diffrn_reflns_point_group_measured_fraction_max 0.994
_diffrn_reflns_theta_full 25.242
_diffrn_reflns_theta_max 24.406
_diffrn_reflns_theta_min 2.163
_diffrn_source 'sealed X-ray tube'
_diffrn_source_target Mo
_diffrn_source_type 'Incoatec I\ms'
_diffrn_standards_number 0
_exptl_absorpt_coefficient_mu 6.193
_exptl_absorpt_correction_T_max 0.7455
_exptl_absorpt_correction_T_min 0.5594
_exptl_absorpt_correction_type multi-scan
_exptl_absorpt_process_details
;
SADABS-2012/1 (Bruker,2012) was used for absorption correction.
wR2(int) was 0.1066 before and 0.0639 after correction.
The Ratio of minimum to maximum transmission is 0.7504.
The \l/2 correction factor is 0.0015.
;
_exptl_crystal_colour 'clear light orange'
_exptl_crystal_colour_lustre clear
_exptl_crystal_colour_modifier light
_exptl_crystal_colour_primary orange
_exptl_crystal_density_diffrn 1.987
_exptl_crystal_description trapezoid
_exptl_crystal_F_000 2480
_exptl_crystal_size_max 0.11
_exptl_crystal_size_mid 0.057
_exptl_crystal_size_min 0.045
_refine_diff_density_max 1.146
_refine_diff_density_min -0.753
_refine_diff_density_rms 0.127
_refine_ls_extinction_method none
_refine_ls_goodness_of_fit_ref 1.031
_refine_ls_hydrogen_treatment constr
_refine_ls_matrix_type full
_refine_ls_number_parameters 280
_refine_ls_number_reflns 3633
_refine_ls_number_restraints 0
_refine_ls_restrained_S_all 1.031
_refine_ls_R_factor_all 0.0335
_refine_ls_R_factor_gt 0.0261
_refine_ls_shift/su_max 0.001
_refine_ls_shift/su_mean 0.000
_refine_ls_structure_factor_coef Fsqd
_refine_ls_weighting_details 'w=1/[\s^2^(Fo^2^)+(0.0190P)^2^+19.3517P] where P=(Fo^2^+2Fc^2^)/3'
_refine_ls_weighting_scheme calc
_refine_ls_wR_factor_gt 0.0545
_refine_ls_wR_factor_ref 0.0575
_reflns_Friedel_coverage 0.000
_reflns_number_gt 3123
_reflns_number_total 3633
_reflns_threshold_expression 'I > 2\s(I)'
_cod_data_source_file c7dt02541f1.cif
_cod_data_source_block C30H54N12O9Er3Fe
_cod_database_code 7702143
_shelxl_version_number 2014-1
_shelx_space_group_comment
;
The symmetry employed for this shelxl refinement is uniquely defined
by the following loop, which should always be used as a source of
symmetry information in preference to the above space-group names.
They are only intended as comments.
;
_shelx_estimated_absorpt_t_max 0.768
_shelx_estimated_absorpt_t_min 0.549
_olex2_refinement_description
;
1. Fixed Uiso
 At 1.2 times of:
  All C(H) groups
 At 1.5 times of:
  All C(H,H,H) groups, All O(H,H) groups
2. Others
 Fixed Sof: H1a(0.5) H1b(0.5) H3a(0.5) H3b(0.5) H2a(0.5) H2b(0.5)
3.a Rotating group:
 O1(H1a,H1b), O3(H3a,H3b), O2(H2a,H2b)
3.b Ternary CH refined with riding coordinates:
 C6(H6), C7(H7), C8(H8), C9(H9), C10(H10), C17(H17)
3.c Idealised Me refined as rotating group:
 C11(H11a,H11b,H11c), C12(H12a,H12b,H12c), C13(H13a,H13b,H13c), C14(H14a,H14b,
 H14c), C15(H15a,H15b,H15c), C16(H16a,H16b,H16c)
;
_olex2_submission_special_instructions 'No special instructions were received'

loop_
_space_group_symop_operation_xyz
'x, y, z'
'-x+1/2, -y, z+1/2'
'x+1/2, -y+1/2, -z+1/2'
'-x, y+1/2, -z'
'-x, -y, -z'
'x-1/2, y, -z-1/2'
'-x-1/2, y-1/2, z-1/2'
'x, -y-1/2, z'

loop_
_atom_site_label
_atom_site_type_symbol
_atom_site_fract_x
_atom_site_fract_y
_atom_site_fract_z
_atom_site_U_iso_or_equiv
_atom_site_adp_type
_atom_site_occupancy
_atom_site_site_symmetry_order
_atom_site_calc_flag
_atom_site_refinement_flags_posn
_atom_site_refinement_flags_adp
_atom_site_refinement_flags_occupancy
Er1 Er 0.12000(2) 0.7500 0.42212(2) 0.01589(9) Uani 1 2 d S T P
Er2 Er 0.17365(2) 0.7500 0.67286(2) 0.01601(10) Uani 1 2 d S T P
Er3 Er 0.33500(2) 0.7500 0.49086(2) 0.01243(9) Uani 1 2 d S T P
Fe1 Fe 0.16029(6) 0.7500 0.05225(7) 0.0168(2) Uani 1 2 d S T P
O5 O 0.1108(2) 0.68322(19) 0.5582(2) 0.0166(8) Uani 1 1 d . . .
O6 O 0.28250(19) 0.68400(18) 0.6168(2) 0.0141(7) Uani 1 1 d . . .
N8 N 0.0917(3) 0.6139(3) 0.3815(3) 0.0209(10) Uani 1 1 d . . .
C6 C 0.1228(3) 0.6090(3) 0.5539(3) 0.0208(12) Uani 1 1 d . . .
H6 H 0.0693 0.5854 0.5691 0.025 Uiso 1 1 calc R . .
C7 C 0.1860(3) 0.5856(3) 0.6281(4) 0.0202(12) Uani 1 1 d . . .
H7 H 0.1852 0.5326 0.6321 0.024 Uiso 1 1 calc R . .
C8 C 0.1497(3) 0.5847(3) 0.4541(4) 0.0201(12) Uani 1 1 d . . .
H8 H 0.1483 0.5317 0.4514 0.024 Uiso 1 1 calc R . .
C9 C 0.2982(3) 0.5862(3) 0.5047(4) 0.0170(11) Uani 1 1 d . . .
H9 H 0.3026 0.5332 0.5032 0.020 Uiso 1 1 calc R . .
N7 N 0.3810(2) 0.6178(2) 0.4830(3) 0.0185(10) Uani 1 1 d . . .
C10 C 0.2742(3) 0.6096(3) 0.6045(3) 0.0149(11) Uani 1 1 d . . .
H10 H 0.3123 0.5858 0.6504 0.018 Uiso 1 1 calc R . .
N6 N 0.1628(3) 0.6151(2) 0.7232(3) 0.0207(10) Uani 1 1 d . . .
C11 C 0.4409(3) 0.5941(3) 0.5558(4) 0.0233(13) Uani 1 1 d . . .
H11A H 0.4968 0.6057 0.5348 0.035 Uiso 1 1 calc GR . .
H11B H 0.4360 0.5427 0.5648 0.035 Uiso 1 1 calc GR . .
H11C H 0.4294 0.6183 0.6162 0.035 Uiso 1 1 calc GR . .
C12 C 0.4112(3) 0.5911(3) 0.3905(4) 0.0259(13) Uani 1 1 d . . .
H12A H 0.3751 0.6081 0.3394 0.039 Uiso 1 1 calc GR . .
H12B H 0.4113 0.5391 0.3910 0.039 Uiso 1 1 calc GR . .
H12C H 0.4673 0.6085 0.3795 0.039 Uiso 1 1 calc GR . .
C13 C 0.2203(3) 0.5887(3) 0.7970(4) 0.0227(13) Uani 1 1 d . . .
H13A H 0.2748 0.6098 0.7870 0.034 Uiso 1 1 calc GR . .
H13B H 0.2244 0.5369 0.7926 0.034 Uiso 1 1 calc GR . .
H13C H 0.1998 0.6020 0.8601 0.034 Uiso 1 1 calc GR . .
C14 C 0.1163(4) 0.5909(3) 0.2847(4) 0.0285(14) Uani 1 1 d . . .
H14A H 0.0757 0.6078 0.2383 0.043 Uiso 1 1 calc GR . .
H14B H 0.1191 0.5389 0.2824 0.043 Uiso 1 1 calc GR . .
H14C H 0.1705 0.6107 0.2693 0.043 Uiso 1 1 calc GR . .
C15 C 0.0790(3) 0.5902(4) 0.7507(4) 0.0317(15) Uani 1 1 d . . .
H15A H 0.0683 0.6027 0.8173 0.048 Uiso 1 1 calc GR . .
H15B H 0.0757 0.5385 0.7432 0.048 Uiso 1 1 calc GR . .
H15C H 0.0378 0.6129 0.7098 0.048 Uiso 1 1 calc GR . .
C16 C 0.0078(3) 0.5869(4) 0.3979(4) 0.0381(17) Uani 1 1 d . . .
H16A H -0.0123 0.6040 0.4596 0.057 Uiso 1 1 calc GR . .
H16B H 0.0085 0.5349 0.3979 0.057 Uiso 1 1 calc GR . .
H16C H -0.0286 0.6039 0.3472 0.057 Uiso 1 1 calc GR . .
O4 O 0.23803(19) 0.81559(18) 0.4158(2) 0.0146(8) Uani 1 1 d . . .
C17 C 0.2369(3) 0.8898(3) 0.4289(3) 0.0170(11) Uani 1 1 d . . .
H17 H 0.2529 0.9124 0.3672 0.020 Uiso 1 1 calc R . .
N1 N 0.0855(4) 0.7500 0.2537(4) 0.0215(15) Uani 1 2 d S T P
C1 C 0.1140(4) 0.7500 0.1781(5) 0.0151(16) Uani 1 2 d S T P
C2 C 0.2007(4) 0.7500 -0.0774(5) 0.0194(17) Uani 1 2 d S T P
C3 C 0.0508(4) 0.7500 0.0013(5) 0.0173(16) Uani 1 2 d S T P
C5 C 0.1612(5) 0.8527(4) 0.0509(4) 0.0428(18) Uani 1 1 d . . .
O1 O -0.0255(3) 0.7500 0.4374(4) 0.0438(18) Uani 1 2 d S T P
H1A H -0.0400 0.7339 0.4944 0.066 Uiso 0.5 1 d GR . .
H1B H -0.0477 0.7190 0.3975 0.066 Uiso 0.5 1 d GR . .
N3 N -0.0166(4) 0.7500 -0.0249(4) 0.0188(14) Uani 1 2 d S T P
N2 N 0.2153(4) 0.7500 -0.1581(4) 0.0200(14) Uani 1 2 d S T P
C4 C 0.2663(6) 0.7500 0.1130(6) 0.061(4) Uani 1 2 d S T P
O3 O 0.3988(3) 0.7500 0.3359(3) 0.0234(13) Uani 1 2 d S T P
H3A H 0.4465 0.7750 0.3362 0.035 Uiso 0.5 1 d GR . .
H3B H 0.3678 0.7738 0.2927 0.035 Uiso 0.5 1 d GR . .
N5 N 0.1622(7) 0.9131(4) 0.0498(5) 0.110(4) Uani 1 1 d . . .
N4 N 0.3270(5) 0.7500 0.1545(6) 0.134(7) Uani 1 2 d S T P
O2 O 0.0488(3) 0.7500 0.7616(4) 0.0274(13) Uani 1 2 d S T P
H2A H 0.0103 0.7733 0.7303 0.041 Uiso 0.5 1 d GR . .
H2B H 0.0550 0.7746 0.8145 0.041 Uiso 0.5 1 d GR . .

loop_
_atom_site_aniso_label
_atom_site_aniso_U_11
_atom_site_aniso_U_22
_atom_site_aniso_U_33
_atom_site_aniso_U_23
_atom_site_aniso_U_13
_atom_site_aniso_U_12
Er1 0.00918(17) 0.0301(2) 0.00838(16) 0.000 -0.00139(12) 0.000
Er2 0.00951(17) 0.0316(2) 0.00696(16) 0.000 0.00093(12) 0.000
Er3 0.00820(16) 0.02137(19) 0.00773(16) 0.000 0.00036(12) 0.000
Fe1 0.0129(5) 0.0301(7) 0.0076(5) 0.000 0.0001(4) 0.000
O5 0.0148(18) 0.027(2) 0.0083(17) 0.0036(15) -0.0003(14) -0.0004(16)
O6 0.0110(17) 0.019(2) 0.0126(17) 0.0013(15) -0.0006(14) 0.0003(14)
N8 0.015(2) 0.035(3) 0.012(2) 0.002(2) -0.0048(18) -0.010(2)
C6 0.014(3) 0.035(4) 0.013(3) 0.004(2) 0.002(2) -0.006(2)
C7 0.025(3) 0.026(3) 0.010(3) 0.003(2) -0.002(2) -0.003(2)
C8 0.019(3) 0.023(3) 0.018(3) 0.001(2) -0.006(2) -0.008(2)
C9 0.020(3) 0.015(3) 0.017(3) -0.004(2) -0.001(2) 0.000(2)
N7 0.013(2) 0.030(3) 0.013(2) -0.002(2) -0.0014(18) 0.0024(19)
C10 0.013(3) 0.018(3) 0.014(3) 0.002(2) 0.000(2) 0.000(2)
N6 0.017(2) 0.033(3) 0.013(2) 0.002(2) -0.0026(18) -0.003(2)
C11 0.018(3) 0.028(3) 0.025(3) 0.000(3) -0.009(2) 0.006(2)
C12 0.019(3) 0.039(4) 0.020(3) -0.008(3) 0.003(2) 0.005(3)
C13 0.022(3) 0.033(3) 0.013(3) 0.004(2) -0.003(2) -0.003(3)
C14 0.037(3) 0.032(4) 0.016(3) -0.003(3) -0.010(3) -0.005(3)
C15 0.024(3) 0.051(4) 0.021(3) 0.007(3) 0.002(2) -0.011(3)
C16 0.027(3) 0.063(5) 0.024(3) 0.014(3) -0.014(3) -0.024(3)
O4 0.0126(17) 0.019(2) 0.0126(17) -0.0024(16) -0.0022(14) 0.0018(15)
C17 0.021(3) 0.022(3) 0.008(2) 0.003(2) -0.001(2) -0.003(2)
N1 0.023(3) 0.031(4) 0.010(3) 0.000 -0.004(3) 0.000
C1 0.008(3) 0.026(4) 0.012(4) 0.000 -0.004(3) 0.000
C2 0.015(4) 0.030(5) 0.014(4) 0.000 -0.002(3) 0.000
C3 0.012(4) 0.024(4) 0.016(4) 0.000 0.005(3) 0.000
C5 0.073(5) 0.046(5) 0.010(3) 0.001(3) 0.014(3) -0.023(4)
O1 0.023(3) 0.095(6) 0.014(3) 0.000 -0.001(2) 0.000
N3 0.022(4) 0.025(4) 0.009(3) 0.000 0.005(3) 0.000
N2 0.013(3) 0.030(4) 0.017(4) 0.000 0.000(3) 0.000
C4 0.024(5) 0.155(13) 0.005(4) 0.000 0.006(4) 0.000
O3 0.016(3) 0.039(4) 0.015(3) 0.000 -0.002(2) 0.000
N5 0.247(12) 0.041(5) 0.042(4) -0.002(4) 0.039(6) -0.054(6)
N4 0.015(5) 0.37(2) 0.021(5) 0.000 -0.002(4) 0.000
O2 0.018(3) 0.052(4) 0.012(3) 0.000 0.007(2) 0.000

loop_
_atom_type_symbol
_atom_type_description
_atom_type_scat_dispersion_real
_atom_type_scat_dispersion_imag
_atom_type_scat_source
C C 0.0033 0.0016 'International Tables Vol C Tables 4.2.6.8 and 6.1.1.4'
H H 0.0000 0.0000 'International Tables Vol C Tables 4.2.6.8 and 6.1.1.4'
Er Er -0.2586 4.9576 'International Tables Vol C Tables 4.2.6.8 and 6.1.1.4'
Fe Fe 0.3463 0.8444 'International Tables Vol C Tables 4.2.6.8 and 6.1.1.4'
N N 0.0061 0.0033 'International Tables Vol C Tables 4.2.6.8 and 6.1.1.4'
O O 0.0106 0.0060 'International Tables Vol C Tables 4.2.6.8 and 6.1.1.4'

loop_
_geom_angle_atom_site_label_1
_geom_angle_atom_site_label_2
_geom_angle_atom_site_label_3
_geom_angle
_geom_angle_site_symmetry_1
_geom_angle_site_symmetry_3
Er3 Er1 Er2 60.647(8) . .
O5 Er1 Er2 37.48(9) 8_575 .
O5 Er1 Er2 37.48(9) . .
O5 Er1 Er3 80.83(8) 8_575 .
O5 Er1 Er3 80.83(8) . .
O5 Er1 O5 66.53(18) 8_575 .
O5 Er1 N8 133.98(13) 8_575 .
O5 Er1 N8 133.98(13) . 8_575
O5 Er1 N8 68.87(13) . .
O5 Er1 N8 68.87(13) 8_575 8_575
O5 Er1 N1 142.76(11) . .
O5 Er1 N1 142.76(11) 8_575 .
O5 Er1 O1 81.92(14) . .
O5 Er1 O1 81.92(14) 8_575 .
N8 Er1 Er2 104.41(9) . .
N8 Er1 Er2 104.41(9) 8_575 .
N8 Er1 Er3 102.88(9) 8_575 .
N8 Er1 Er3 102.88(9) . .
N8 Er1 N8 148.15(18) 8_575 .
O4 Er1 Er2 80.56(8) . .
O4 Er1 Er2 80.56(8) 8_575 .
O4 Er1 Er3 36.95(8) . .
O4 Er1 Er3 36.95(8) 8_575 .
O4 Er1 O5 112.58(12) 8_575 8_575
O4 Er1 O5 77.89(12) 8_575 .
O4 Er1 O5 77.89(12) . 8_575
O4 Er1 O5 112.58(12) . .
O4 Er1 N8 67.40(12) 8_575 .
O4 Er1 N8 67.40(12) . 8_575
O4 Er1 N8 131.06(12) . .
O4 Er1 N8 131.06(12) 8_575 8_575
O4 Er1 O4 65.55(16) 8_575 .
O4 Er1 N1 98.97(15) 8_575 .
O4 Er1 N1 98.97(15) . .
O4 Er1 O1 147.14(8) . .
O4 Er1 O1 147.14(8) 8_575 .
N1 Er1 Er2 179.44(15) . .
N1 Er1 Er3 118.79(15) . .
N1 Er1 N8 75.66(9) . .
N1 Er1 N8 75.66(9) . 8_575
O1 Er1 Er2 98.69(14) . .
O1 Er1 Er3 159.34(14) . .
O1 Er1 N8 81.26(10) . 8_575
O1 Er1 N8 81.26(10) . .
O1 Er1 N1 81.9(2) . .
Er1 Er2 Er3 59.612(16) . .
O5 Er2 Er1 37.66(8) 8_575 .
O5 Er2 Er1 37.66(8) . .
O5 Er2 Er3 80.08(8) 8_575 .
O5 Er2 Er3 80.08(8) . .
O5 Er2 O5 66.83(17) . 8_575
O5 Er2 O6 113.56(12) . 8_575
O5 Er2 O6 78.72(12) . .
O5 Er2 O6 113.56(12) 8_575 .
O5 Er2 O6 78.72(12) 8_575 8_575
O5 Er2 N6 68.24(12) 8_575 8_575
O5 Er2 N6 133.48(13) . 8_575
O5 Er2 N6 68.24(12) . .
O5 Er2 N6 133.48(13) 8_575 .
O5 Er2 N2 143.17(10) 8_575 1_556
O5 Er2 N2 143.17(10) . 1_556
O5 Er2 O2 89.33(14) . .
O5 Er2 O2 89.33(14) 8_575 .
O6 Er2 Er1 81.50(8) 8_575 .
O6 Er2 Er1 81.50(8) . .
O6 Er2 Er3 37.88(8) . .
O6 Er2 Er3 37.88(8) 8_575 .
O6 Er2 O6 65.42(17) . 8_575
O6 Er2 N6 131.48(12) 8_575 .
O6 Er2 N6 67.88(12) 8_575 8_575
O6 Er2 N6 131.48(12) . 8_575
O6 Er2 N6 67.88(12) . .
O6 Er2 N2 96.83(14) . 1_556
O6 Er2 N2 96.83(14) 8_575 1_556
O6 Er2 O2 146.52(9) . .
O6 Er2 O2 146.52(9) 8_575 .
N6 Er2 Er1 104.10(9) . .
N6 Er2 Er1 104.10(9) 8_575 .
N6 Er2 Er3 103.57(9) 8_575 .
N6 Er2 Er3 103.57(9) . .
N6 Er2 N6 147.99(19) . 8_575
N2 Er2 Er1 178.00(14) 1_556 .
N2 Er2 Er3 118.39(14) 1_556 .
N2 Er2 N6 76.18(9) 1_556 8_575
N2 Er2 N6 76.17(9) 1_556 .
O2 Er2 Er1 107.68(13) . .
O2 Er2 Er3 167.29(13) . .
O2 Er2 N6 78.64(10) . 8_575
O2 Er2 N6 78.64(10) . .
O2 Er2 N2 74.32(19) . 1_556
Er1 Er3 Er2 59.741(16) . .
O6 Er3 Er1 81.32(8) 8_575 .
O6 Er3 Er1 81.32(8) . .
O6 Er3 Er2 37.43(8) . .
O6 Er3 Er2 37.43(8) 8_575 .
O6 Er3 O6 64.68(17) . 8_575
O6 Er3 N7 68.03(12) 8_575 8_575
O6 Er3 N7 68.03(12) . .
O6 Er3 N7 130.52(12) 8_575 .
O6 Er3 N7 130.52(12) . 8_575
O6 Er3 N3 102.24(14) 8_575 6_656
O6 Er3 N3 102.24(14) . 6_656
O6 Er3 O3 147.66(8) . .
O6 Er3 O3 147.66(8) 8_575 .
N7 Er3 Er1 105.41(9) 8_575 .
N7 Er3 Er1 105.41(9) . .
N7 Er3 Er2 103.62(9) . .
N7 Er3 Er2 103.62(9) 8_575 .
N7 Er3 N7 146.22(18) . 8_575
O4 Er3 Er1 37.33(8) . .
O4 Er3 Er1 37.33(8) 8_575 .
O4 Er3 Er2 80.03(8) 8_575 .
O4 Er3 Er2 80.03(8) . .
O4 Er3 O6 113.03(12) . .
O4 Er3 O6 78.87(11) . 8_575
O4 Er3 O6 78.87(11) 8_575 .
O4 Er3 O6 113.03(12) 8_575 8_575
O4 Er3 N7 134.65(12) 8_575 8_575
O4 Er3 N7 134.65(12) . .
O4 Er3 N7 69.98(12) . 8_575
O4 Er3 N7 69.98(12) 8_575 .
O4 Er3 O4 66.20(17) . 8_575
O4 Er3 N3 140.67(11) . 6_656
O4 Er3 N3 140.67(11) 8_575 6_656
O4 Er3 O3 83.03(13) . .
O4 Er3 O3 83.03(13) 8_575 .
N3 Er3 Er1 175.75(14) 6_656 .
N3 Er3 Er2 124.50(14) 6_656 .
N3 Er3 N7 74.12(9) 6_656 .
N3 Er3 N7 74.12(9) 6_656 8_575
O3 Er3 Er1 100.01(12) . .
O3 Er3 Er2 159.75(12) . .
O3 Er3 N7 80.68(10) . .
O3 Er3 N7 80.68(10) . 8_575
O3 Er3 N3 75.75(18) . 6_656
C1 Fe1 C2 176.8(3) . .
C1 Fe1 C5 90.71(17) . .
C1 Fe1 C5 90.71(17) . 8_575
C1 Fe1 C4 86.7(3) . .
C3 Fe1 C1 88.9(3) . .
C3 Fe1 C2 87.9(3) . .
C3 Fe1 C5 90.2(2) . .
C3 Fe1 C5 90.2(2) . 8_575
C3 Fe1 C4 175.6(3) . .
C5 Fe1 C2 89.30(17) . .
C5 Fe1 C2 89.30(17) 8_575 .
C5 Fe1 C5 178.5(4) . 8_575
C4 Fe1 C2 96.5(3) . .
C4 Fe1 C5 89.8(2) . 8_575
C4 Fe1 C5 89.8(2) . .
Er2 O5 Er1 104.86(14) . .
C6 O5 Er1 119.8(3) . .
C6 O5 Er2 120.9(3) . .
Er2 O6 Er3 104.69(13) . .
C10 O6 Er2 120.1(3) . .
C10 O6 Er3 118.1(3) . .
C8 N8 Er1 95.7(3) . .
C14 N8 Er1 115.5(3) . .
C14 N8 C8 110.5(4) . .
C16 N8 Er1 117.2(4) . .
C16 N8 C8 110.5(4) . .
C16 N8 C14 107.0(4) . .
O5 C6 C7 110.4(4) . .
O5 C6 C8 111.9(4) . .
C7 C6 C8 110.2(4) . .
C6 C7 C10 113.1(4) . .
N6 C7 C6 109.4(4) . .
N6 C7 C10 108.6(4) . .
N8 C8 C6 109.5(4) . .
N8 C8 C17 108.0(4) . 8_575
C17 C8 C6 112.3(4) 8_575 .
N7 C9 C10 107.6(4) . .
N7 C9 C17 109.0(4) . 8_575
C10 C9 C17 112.9(4) . 8_575
C9 N7 Er3 96.5(3) . .
C11 N7 Er3 116.6(3) . .
C11 N7 C9 109.2(4) . .
C12 N7 Er3 117.3(3) . .
C12 N7 C9 110.0(4) . .
C12 N7 C11 106.7(4) . .
O6 C10 C7 110.7(4) . .
O6 C10 C9 112.0(4) . .
C9 C10 C7 110.7(4) . .
C7 N6 Er2 95.8(3) . .
C13 N6 Er2 117.9(3) . .
C13 N6 C7 109.9(4) . .
C13 N6 C15 106.8(4) . .
C15 N6 Er2 115.7(3) . .
C15 N6 C7 110.2(4) . .
Er3 O4 Er1 105.73(13) . .
C17 O4 Er1 121.3(3) . .
C17 O4 Er3 119.3(3) . .
C9 C17 C8 110.3(4) 8_575 8_575
O4 C17 C8 110.7(4) . 8_575
O4 C17 C9 112.1(4) . 8_575
C1 N1 Er1 143.1(6) . .
N1 C1 Fe1 179.4(6) . .
N2 C2 Fe1 171.9(6) . .
N3 C3 Fe1 176.6(6) . .
N5 C5 Fe1 179.6(9) . .
C3 N3 Er3 150.2(5) . 6_556
C2 N2 Er2 152.3(6) . 1_554
N4 C4 Fe1 175.7(8) . .

loop_
_geom_bond_atom_site_label_1
_geom_bond_atom_site_label_2
_geom_bond_distance
_geom_bond_site_symmetry_2
Er1 Er2 3.6273(9) .
Er1 Er3 3.6225(9) .
Er1 O5 2.293(3) 8_575
Er1 O5 2.293(3) .
Er1 N8 2.666(5) .
Er1 N8 2.666(5) 8_575
Er1 O4 2.282(3) .
Er1 O4 2.282(3) 8_575
Er1 N1 2.431(6) .
Er1 O1 2.372(6) .
Er2 Er3 3.6603(7) .
Er2 O5 2.284(3) 8_575
Er2 O5 2.284(3) .
Er2 O6 2.300(3) 8_575
Er2 O6 2.300(3) .
Er2 N6 2.643(5) 8_575
Er2 N6 2.643(5) .
Er2 N2 2.468(6) 1_556
Er2 O2 2.381(5) .
Er3 O6 2.323(3) 8_575
Er3 O6 2.323(3) .
Er3 N7 2.602(5) 8_575
Er3 N7 2.602(5) .
Er3 O4 2.262(3) 8_575
Er3 O4 2.262(3) .
Er3 N3 2.456(6) 6_656
Er3 O3 2.410(5) .
Fe1 C1 1.920(7) .
Fe1 C2 1.936(8) .
Fe1 C3 1.916(8) .
Fe1 C5 1.934(8) 8_575
Fe1 C5 1.933(8) .
Fe1 C4 1.921(10) .
O5 C6 1.413(7) .
O6 C10 1.418(6) .
N8 C8 1.493(6) .
N8 C14 1.482(7) .
N8 C16 1.472(7) .
C6 C7 1.528(7) .
C6 C8 1.536(7) .
C7 C10 1.537(7) .
C7 N6 1.495(7) .
C8 C17 1.536(7) 8_575
C9 N7 1.503(6) .
C9 C10 1.519(7) .
C9 C17 1.527(7) 8_575
N7 C11 1.480(6) .
N7 C12 1.477(6) .
N6 C13 1.481(6) .
N6 C15 1.491(7) .
O4 C17 1.409(6) .
C17 C8 1.536(7) 8_575
C17 C9 1.527(7) 8_575
N1 C1 1.158(9) .
C2 N2 1.158(9) .
C3 N3 1.155(9) .
C5 N5 1.138(10) .
N3 Er3 2.456(6) 6_556
N2 Er2 2.468(6) 1_554
C4 N4 1.146(12) .

loop_
_geom_hbond_atom_site_label_D
_geom_hbond_atom_site_label_H
_geom_hbond_atom_site_label_A
_geom_hbond_distance_DH
_geom_hbond_distance_HA
_geom_hbond_distance_DA
_geom_hbond_angle_DHA
_geom_hbond_site_symmetry_A
O3 H3B N4 0.91 2.10 2.801(10) 133.4 .
O2 H2B N3 0.88 2.58 3.181(7) 126.2 1_556

loop_
_smtbx_masks_void_nr
_smtbx_masks_void_average_x
_smtbx_masks_void_average_y
_smtbx_masks_void_average_z
_smtbx_masks_void_volume
_smtbx_masks_void_count_electrons
_smtbx_masks_void_content
1 0.134 0.250 0.451 131.7 30.3 3H2O
2 -0.134 0.750 0.549 131.7 29.5 3H2O
3 0.366 0.750 -0.049 131.7 30.1 3H2O
4 0.634 0.250 0.049 131.7 29.7 3H2O
